data_4303080
loop_
_publ_author_name
'Myung-Ho Choi'
'Sang-Hwan Kim'
'Hong-Young Chang'
'P. Shiv Halasyamani'
'Kang Min Ok'

_publ_contact_author_address
;
Department of Chemistry
Chung-Ang University
221 Heukseok-dong
Dongjak-gu
Seoul, 156-756
Korea
;
_publ_contact_author_email kmok@cau.ac.kr
_publ_contact_author_fax 82(2)8205197
_publ_contact_author_name 'Ok, Kang Min'
_publ_contact_author_phone 82(2)8254736
_publ_section_title
;
New Noncentrosymmetric Material - [N(CH3)4]ZnCl3: Polar Chains of Aligned
ZnCl4 Tetrahedra
;
_journal_name_full 'Inorganic Chemistry'
_journal_page_first 8376
_journal_page_last 8382
_journal_paper_doi 10.1021/ic901064q
_journal_volume 48
_journal_year 2009
_chemical_absolute_configuration unk
_chemical_formula_sum 'C4 H12 Cl3 N Zn'
_chemical_formula_weight 245.87
_chemical_name_systematic
;
Tetramethylammonium Zinc Chloride
;
_space_group_IT_number 26
_symmetry_cell_setting orthorhombic
_symmetry_space_group_name_Hall 'P 2c -2'
_symmetry_space_group_name_H-M 'P m c 21'
_atom_sites_solution_hydrogens geom
_atom_sites_solution_primary direct
_atom_sites_solution_secondary difmap
_cell_angle_alpha 90
_cell_angle_beta 90
_cell_angle_gamma 90
_cell_formula_units_Z 4
_cell_length_a 7.2350(14)
_cell_length_b 8.8210(18)
_cell_length_c 15.303(3)
_cell_measurement_temperature 173.0(2)
_cell_volume 976.6(3)
_computing_structure_refinement 'SHELXL-97 (Sheldrick, 1997)'
_diffrn_ambient_temperature 173.0(2)
_diffrn_measured_fraction_theta_full 0.985
_diffrn_measured_fraction_theta_max 0.985
_diffrn_measurement_device_type 'Bruker SMART APEX'
_diffrn_measurement_method CCD
_diffrn_radiation_monochromator graphite
_diffrn_radiation_type MoK\a
_diffrn_radiation_wavelength 0.71073
_diffrn_reflns_av_R_equivalents 0.0237
_diffrn_reflns_av_unetI/netI 0.0392
_diffrn_reflns_limit_h_max 7
_diffrn_reflns_limit_h_min -9
_diffrn_reflns_limit_k_max 11
_diffrn_reflns_limit_k_min -11
_diffrn_reflns_limit_l_max 19
_diffrn_reflns_limit_l_min -20
_diffrn_reflns_number 6515
_diffrn_reflns_theta_full 28.02
_diffrn_reflns_theta_max 28.02
_diffrn_reflns_theta_min 2.31
_exptl_absorpt_coefficient_mu 3.263
_exptl_absorpt_correction_T_max 0.83
_exptl_absorpt_correction_T_min 0.71
_exptl_absorpt_correction_type empirical
_exptl_absorpt_process_details
; 
 SADABS(Blessing, 1995) 
;
_exptl_crystal_colour Colorless
_exptl_crystal_density_diffrn 1.672
_exptl_crystal_density_method 'not measured'
_exptl_crystal_description Rod
_exptl_crystal_F_000 496
_exptl_crystal_size_max 0.13
_exptl_crystal_size_mid 0.05
_exptl_crystal_size_min 0.03
_refine_diff_density_max 0.879
_refine_diff_density_min -0.725
_refine_diff_density_rms 0.161
_refine_ls_abs_structure_details 'Flack H D (1983), Acta Cryst. A39, 876-881'
_refine_ls_abs_structure_Flack 0.02(2)
_refine_ls_extinction_coef 0.0085(7)
_refine_ls_extinction_expression Fc^*^=kFc[1+0.001xFc^2^\l^3^/sin(2\q)]^-1/4^
_refine_ls_extinction_method SHELXL
_refine_ls_goodness_of_fit_ref 1.283
_refine_ls_matrix_type full
_refine_ls_number_parameters 101
_refine_ls_number_reflns 2434
_refine_ls_number_restraints 1
_refine_ls_restrained_S_all 1.283
_refine_ls_R_factor_all 0.0381
_refine_ls_R_factor_gt 0.0277
_refine_ls_shift/su_max 0
_refine_ls_shift/su_mean 0
_refine_ls_structure_factor_coef Fsqd
_refine_ls_weighting_details 'calc w=1/[\s^2^(Fo^2^)+(0.0000P)^2^+2.8433P] where P=(Fo^2^+2Fc^2^)/3'
_refine_ls_weighting_scheme calc
_refine_ls_wR_factor_gt 0.0523
_refine_ls_wR_factor_ref 0.0898
_reflns_number_gt 2217
_reflns_number_total 2434
_reflns_threshold_expression >2\(I)
_cod_data_source_file ic901064q_si_002.cif
_cod_data_source_block '[N(CH3)4]ZnCl3'
_cod_depositor_comments
;
The following automatic conversions were performed:
'_symmetry_cell_setting' value 'Orthorhombic' changed to 'orthorhombic'
according to '/home/saulius/struct/CIF-dictionaries/cif_core.dic'
dictionary named 'cif_core.dic' version 2.4.1 from
2010-06-29.

'_exptl_absorpt_correction_type' value 'EMPIRICAL' changed to
'empirical' according to
'/home/saulius/struct/CIF-dictionaries/cif_core.dic' dictionary named
'cif_core.dic' version 2.4.1 from 2010-06-29.

Automatic conversion script
Id: cif_fix_enum 1527 2010-12-29 10:47:43Z saulius 
;
_cod_database_code 4303080

loop_
_symmetry_equiv_pos_as_xyz
'x, y, z'
'-x, -y, z+1/2'
'x, -y, z+1/2'
'-x, y, z'

loop_
_atom_site_label
_atom_site_type_symbol
_atom_site_fract_x
_atom_site_fract_y
_atom_site_fract_z
_atom_site_U_iso_or_equiv
_atom_site_adp_type
_atom_site_occupancy
_atom_site_symmetry_multiplicity
_atom_site_calc_flag
_atom_site_refinement_flags
_atom_site_disorder_assembly
_atom_site_disorder_group
Zn1 Zn 0.5 0.32826(10) 0.14991(6) 0.0241(2) Uani 1 2 d S . .
Zn2 Zn 0 0.23118(10) 0.10807(6) 0.0253(2) Uani 1 2 d S . .
Cl1 Cl 0.25274(18) 0.36792(16) 0.05218(9) 0.0315(3) Uani 1 1 d . . .
Cl2 Cl 0.5 0.5181(2) 0.24547(14) 0.0309(4) Uani 1 2 d S . .
Cl3 Cl 0.5 0.0918(2) 0.19678(14) 0.0310(4) Uani 1 2 d S . .
Cl4 Cl 0 0.0095(2) 0.03720(15) 0.0371(5) Uani 1 2 d S . .
Cl5 Cl 0 0.2407(2) 0.25169(13) 0.0336(4) Uani 1 2 d S . .
N1 N 0.5 0.8133(7) 0.9616(5) 0.0293(16) Uani 1 2 d S . .
N2 N 0 0.7415(8) 0.2764(4) 0.0271(15) Uani 1 2 d S . .
C1 C 0.5 0.7739(12) 1.0558(6) 0.044(2) Uani 1 2 d S . .
H1A H 0.6081 0.8155 1.0831 0.066 Uiso 0.5 1 calc PR . .
H1B H 0.5004 0.6656 1.0623 0.066 Uiso 1 2 calc SR . .
H1C H 0.3914 0.8149 1.083 0.066 Uiso 0.5 1 calc PR . .
C2 C 0.5 0.9840(9) 0.9520(6) 0.040(2) Uani 1 2 d S . .
H2A H 0.6089 1.025 0.979 0.06 Uiso 0.5 1 calc PR . .
H2B H 0.3922 1.0252 0.9799 0.06 Uiso 0.5 1 calc PR . .
H2C H 0.4989 1.0102 0.8911 0.06 Uiso 1 2 calc SR . .
C3 C 0.6678(8) 0.7487(7) 0.9187(4) 0.0358(14) Uani 1 1 d . . .
H3A H 0.7766 0.7906 0.9453 0.054 Uiso 1 1 calc R . .
H3B H 0.6666 0.7735 0.8576 0.054 Uiso 1 1 calc R . .
H3C H 0.6682 0.6406 0.9256 0.054 Uiso 1 1 calc R . .
C4 C 0 0.6212(13) 0.3414(6) 0.050(3) Uani 1 2 d S . .
H4A H -0.1077 0.559 0.3338 0.075 Uiso 0.5 1 calc PR . .
H4B H -0.0012 0.6649 0.3989 0.075 Uiso 1 2 calc SR . .
H4C H 0.1089 0.5602 0.3345 0.075 Uiso 0.5 1 calc PR . .
C5 C 0 0.6695(11) 0.1897(7) 0.048(3) Uani 1 2 d S . .
H5A H -0.1056 0.6043 0.1846 0.072 Uiso 0.5 1 calc PR . .
H5B H 0.1109 0.611 0.1827 0.072 Uiso 0.5 1 calc PR . .
H5C H -0.0053 0.7463 0.1454 0.072 Uiso 0.5 1 calc PR . .
C6 C 0.1652(9) 0.8395(8) 0.2861(6) 0.058(2) Uani 1 1 d . . .
H6A H 0.2749 0.7788 0.2814 0.086 Uiso 1 1 calc R . .
H6B H 0.1625 0.888 0.3422 0.086 Uiso 1 1 calc R . .
H6C H 0.1653 0.9151 0.241 0.086 Uiso 1 1 calc R . .

loop_
_atom_site_aniso_label
_atom_site_aniso_U_11
_atom_site_aniso_U_22
_atom_site_aniso_U_33
_atom_site_aniso_U_23
_atom_site_aniso_U_13
_atom_site_aniso_U_12
Zn1 0.0233(4) 0.0238(4) 0.0253(4) -0.0003(4) 0 0
Zn2 0.0233(5) 0.0264(5) 0.0261(4) -0.0011(4) 0 0
Cl1 0.0208(6) 0.0425(7) 0.0313(7) 0.0085(6) -0.0045(5) -0.0084(6)
Cl2 0.0341(10) 0.0270(10) 0.0316(10) -0.0057(8) 0 0
Cl3 0.0325(10) 0.0246(9) 0.0359(10) 0.0009(8) 0 0
Cl4 0.0341(11) 0.0280(10) 0.0491(13) -0.0103(9) 0 0
Cl5 0.0349(11) 0.0403(11) 0.0255(10) 0.0012(9) 0 0
N1 0.045(4) 0.015(3) 0.028(4) -0.004(3) 0 0
N2 0.020(3) 0.036(4) 0.026(4) -0.007(3) 0 0
C1 0.056(6) 0.055(6) 0.022(4) 0.003(4) 0 0
C2 0.053(6) 0.018(4) 0.050(6) 0.001(4) 0 0
C3 0.021(3) 0.050(4) 0.036(3) -0.011(3) 0.004(2) 0.011(3)
C4 0.057(7) 0.063(7) 0.030(5) 0.007(5) 0 0
C5 0.063(7) 0.054(6) 0.027(5) -0.001(5) 0 0
C6 0.020(3) 0.046(4) 0.107(7) -0.022(4) -0.012(4) 0.005(3)

loop_
_atom_type_symbol
_atom_type_description
_atom_type_scat_dispersion_real
_atom_type_scat_dispersion_imag
_atom_type_scat_source
C C 0.0033 0.0016 'International Tables Vol C Tables 4.2.6.8 and 6.1.1.4'
H H 0 0 'International Tables Vol C Tables 4.2.6.8 and 6.1.1.4'
N N 0.0061 0.0033 'International Tables Vol C Tables 4.2.6.8 and 6.1.1.4'
Cl Cl 0.1484 0.1585 'International Tables Vol C Tables 4.2.6.8 and 6.1.1.4'
Zn Zn 0.2839 1.4301 'International Tables Vol C Tables 4.2.6.8 and 6.1.1.4'

loop_
_geom_angle_atom_site_label_1
_geom_angle_atom_site_label_2
_geom_angle_atom_site_label_3
_geom_angle
_geom_angle_site_symmetry_1
_geom_angle_site_symmetry_3
_geom_angle_publ_flag
Cl3 Zn1 Cl2 119.89(9) . . ?
Cl3 Zn1 Cl1 110.28(5) . . ?
Cl2 Zn1 Cl1 107.79(5) . . ?
Cl3 Zn1 Cl1 110.28(5) . 4_655 ?
Cl2 Zn1 Cl1 107.79(5) . 4_655 ?
Cl1 Zn1 Cl1 98.70(7) . 4_655 ?
Cl5 Zn2 Cl4 121.20(9) . . ?
Cl5 Zn2 Cl1 110.11(5) . . ?
Cl4 Zn2 Cl1 105.79(6) . . ?
Cl5 Zn2 Cl1 110.11(5) . 4 ?
Cl4 Zn2 Cl1 105.79(6) . 4 ?
Cl1 Zn2 Cl1 102.08(7) . 4 ?
Zn2 Cl1 Zn1 106.45(6) . . ?
C1 N1 C3 109.8(5) . 4_655 ?
C1 N1 C3 109.8(5) . . ?
C3 N1 C3 108.8(6) 4_655 . ?
C1 N1 C2 109.1(7) . . ?
C3 N1 C2 109.7(5) 4_655 . ?
C3 N1 C2 109.7(5) . . ?
C4 N2 C5 107.6(7) . . ?
C4 N2 C6 110.9(5) . . ?
C5 N2 C6 110.0(5) . . ?
C4 N2 C6 110.9(5) . 4 ?
C5 N2 C6 110.0(5) . 4 ?
C6 N2 C6 107.5(7) . 4 ?

loop_
_geom_bond_atom_site_label_1
_geom_bond_atom_site_label_2
_geom_bond_distance
_geom_bond_site_symmetry_2
_geom_bond_publ_flag
Zn1 Cl3 2.206(2) . ?
Zn1 Cl2 2.223(2) . ?
Zn1 Cl1 2.3578(14) . ?
Zn1 Cl1 2.3578(14) 4_655 ?
Zn2 Cl5 2.200(2) . ?
Zn2 Cl4 2.236(2) . ?
Zn2 Cl1 2.3516(14) . ?
Zn2 Cl1 2.3516(14) 4 ?
N1 C1 1.483(11) . ?
N1 C3 1.493(6) 4_655 ?
N1 C3 1.493(6) . ?
N1 C2 1.513(10) . ?
N2 C4 1.455(12) . ?
N2 C5 1.470(11) . ?
N2 C6 1.483(8) . ?
N2 C6 1.483(8) 4 ?
